data_4036021
loop_
_publ_author_name
'Shi, Wangyu'
'Zhou, Leijie'
'Mao, Biming'
'Wang, Qijun'
'Wang, Chang'
'Zhang, Cheng'
'Li, Xuefeng'
'Xiao, Yumei'
'Guo, Hongchao'

_publ_section_title
;
 Phosphine-Catalyzed [3+2] Annulation of \b-Sulfonamido-Substituted Enones
 with Sulfamate-Derived Cyclic Imines.
;
_journal_issue 2
_journal_name_full 'The Journal of organic chemistry'
_journal_page_first 679
_journal_page_last 686
_journal_paper_doi 10.1021/acs.joc.8b02515
_journal_volume 84
_journal_year 2019
_chemical_formula_moiety 'C25 H24 N2 O7 S2, C H Cl3'
_chemical_formula_sum 'C26 H25 Cl3 N2 O7 S2'
_chemical_formula_weight 647.95
_space_group_crystal_system triclinic
_space_group_IT_number 2
_space_group_name_Hall '-P 1'
_space_group_name_H-M_alt 'P -1'
_atom_sites_solution_hydrogens geom
_atom_sites_solution_primary dual
_audit_creation_date 2018-04-03
_audit_creation_method
;
Olex2 1.2
(compiled 2017.08.10 svn.r3458 for OlexSys, GUI svn.r5381)
;
_audit_update_record
;
????
;
_cell_angle_alpha 67.89(3)
_cell_angle_beta 69.42(3)
_cell_angle_gamma 84.54(3)
_cell_formula_units_Z 2
_cell_length_a 9.846(2)
_cell_length_b 12.222(2)
_cell_length_c 13.290(3)
_cell_measurement_reflns_used 4846
_cell_measurement_temperature 173(2)
_cell_measurement_theta_max 27.4769
_cell_measurement_theta_min 1.7603
_cell_volume 1385.9(6)
_computing_cell_refinement 'CrystalClear (Rigaku Inc., 2007)'
_computing_data_collection 'CrystalClear (Rigaku Inc., 2007)'
_computing_data_reduction 'CrystalClear (Rigaku Inc., 2007)'
_computing_molecular_graphics 'Olex2 (Dolomanov et al., 2009)''
_computing_publication_material 'CIFTAB (Sheldrick, 2014)'
_computing_structure_refinement 'ShelXL (Sheldrick, 2015)'
_computing_structure_solution 'ShelXT (Sheldrick, 2015)'
_diffrn_ambient_temperature 173.15
_diffrn_measured_fraction_theta_full 0.997
_diffrn_measured_fraction_theta_max 0.990
_diffrn_measurement_device_type 'Saturn724+ CCD'
_diffrn_measurement_method '\w scans at fixed \c = 45\%'
_diffrn_radiation_monochromator 'Graphite Monochromator'
_diffrn_radiation_type MoK\a
_diffrn_radiation_wavelength 0.71073
_diffrn_reflns_av_R_equivalents 0.0518
_diffrn_reflns_av_unetI/netI 0.0500
_diffrn_reflns_Laue_measured_fraction_full 0.997
_diffrn_reflns_Laue_measured_fraction_max 0.990
_diffrn_reflns_limit_h_max 12
_diffrn_reflns_limit_h_min -12
_diffrn_reflns_limit_k_max 15
_diffrn_reflns_limit_k_min -15
_diffrn_reflns_limit_l_max 17
_diffrn_reflns_limit_l_min -17
_diffrn_reflns_number 19407
_diffrn_reflns_point_group_measured_fraction_full 0.997
_diffrn_reflns_point_group_measured_fraction_max 0.990
_diffrn_reflns_theta_full 25.242
_diffrn_reflns_theta_max 27.517
_diffrn_reflns_theta_min 3.250
_diffrn_source 'Sealed Tube'
_exptl_absorpt_coefficient_mu 0.531
_exptl_absorpt_correction_T_max 1.00000
_exptl_absorpt_correction_T_min 0.81253
_exptl_absorpt_correction_type multi-scan
_exptl_absorpt_process_details 'CrystalClear (Rigaku Inc., 2007)'
_exptl_crystal_colour colorless
_exptl_crystal_density_diffrn 1.553
_exptl_crystal_description block
_exptl_crystal_F_000 668
_exptl_crystal_size_max 0.324
_exptl_crystal_size_mid 0.247
_exptl_crystal_size_min 0.156
_refine_diff_density_max 1.548
_refine_diff_density_min -0.871
_refine_diff_density_rms 0.074
_refine_ls_extinction_method none
_refine_ls_goodness_of_fit_ref 1.095
_refine_ls_hydrogen_treatment constr
_refine_ls_matrix_type full
_refine_ls_number_parameters 363
_refine_ls_number_reflns 6326
_refine_ls_number_restraints 0
_refine_ls_restrained_S_all 1.095
_refine_ls_R_factor_all 0.0743
_refine_ls_R_factor_gt 0.0670
_refine_ls_shift/su_max 0.001
_refine_ls_shift/su_mean 0.000
_refine_ls_structure_factor_coef Fsqd
_refine_ls_weighting_details 'w=1/[\s^2^(Fo^2^)+(0.0547P)^2^+2.2190P] where P=(Fo^2^+2Fc^2^)/3'
_refine_ls_weighting_scheme calc
_refine_ls_wR_factor_gt 0.1558
_refine_ls_wR_factor_ref 0.1609
_reflns_Friedel_coverage 0.000
_reflns_number_gt 5749
_reflns_number_total 6326
_reflns_threshold_expression 'I > 2\s(I)'
_cod_data_source_file jo8b02515_si_002.cif
_cod_data_source_block sa5284
_cod_depositor_comments
;
The following automatic conversions were performed:

data item '_exptl_absorpt_correction_type' value 'Multi-scan' was
changed to 'multi-scan' in accordance with the
/home/data/users/saulius/crontab/automatic-downloads/current/ACS/lib/dictionaries/cif_core.dic
dictionary named 'cif_core.dic' version 2.4.2 last updated on
2011-04-26.

Automatic conversion script
Id: cif_fix_values 6909 2019-04-08 15:41:33Z antanas 
;
_cod_original_cell_volume 1385.8(6)
_cod_database_code 4036021
_shelx_shelxl_version_number 2016/6
_shelx_space_group_comment
;
The symmetry employed for this shelxl refinement is uniquely defined
by the following loop, which should always be used as a source of
symmetry information in preference to the above space-group names.
They are only intended as comments.
;
_shelx_estimated_absorpt_t_max 0.922
_shelx_estimated_absorpt_t_min 0.847
_olex2_refinement_description
;
1. Fixed Uiso
 At 1.2 times of:
  All C(H) groups, All C(H,H) groups
 At 1.5 times of:
  All C(H,H,H) groups
2.a Ternary CH refined with riding coordinates:
 C7(H7), C10(H10), C26(H26)
2.b Secondary CH2 refined with riding coordinates:
 C9(H9A,H9B), C11(H11A,H11B)
2.c Aromatic/amide H refined with riding coordinates:
 C3(H3), C4(H4), C5(H5), C14(H14), C15(H15), C16(H16), C17(H17), C18(H18),
 C20(H20), C21(H21), C23(H23), C24(H24)
2.d Idealised Me refined as rotating group:
 C8(H8A,H8B,H8C), C25(H25A,H25B,H25C)
;
_olex2_submission_special_instructions 'No special instructions were received'

loop_
_space_group_symop_operation_xyz
'x, y, z'
'-x, -y, -z'

loop_
_atom_site_label
_atom_site_type_symbol
_atom_site_fract_x
_atom_site_fract_y
_atom_site_fract_z
_atom_site_U_iso_or_equiv
_atom_site_adp_type
_atom_site_occupancy
_atom_site_site_symmetry_order
_atom_site_calc_flag
_atom_site_refinement_flags_posn
S1 S 0.54968(8) 0.40693(6) 0.14303(6) 0.02637(18) Uani 1 1 d .
C1 C 0.7775(3) 0.3552(3) 0.1972(2) 0.0261(6) Uani 1 1 d .
N1 N 0.5609(2) 0.5254(2) 0.1670(2) 0.0238(5) Uani 1 1 d .
O1 O 0.8210(2) 0.15340(19) 0.2537(2) 0.0368(5) Uani 1 1 d .
S2 S 0.70640(8) 0.79856(6) 0.10534(6) 0.02528(17) Uani 1 1 d .
O2 O 0.6367(2) 0.31512(17) 0.21802(18) 0.0295(5) Uani 1 1 d .
C2 C 0.8755(3) 0.2654(3) 0.2181(3) 0.0290(6) Uani 1 1 d .
N2 N 0.7006(3) 0.6552(2) 0.1824(2) 0.0239(5) Uani 1 1 d .
O3 O 0.6298(2) 0.42974(19) 0.02509(19) 0.0315(5) Uani 1 1 d .
C3 C 1.0151(3) 0.2978(3) 0.2014(3) 0.0328(7) Uani 1 1 d .
H3 H 1.083575 0.238892 0.215296 0.039 Uiso 1 1 calc R
O4 O 0.4052(2) 0.35838(19) 0.1959(2) 0.0329(5) Uani 1 1 d .
C4 C 1.0554(3) 0.4168(3) 0.1642(3) 0.0333(7) Uani 1 1 d .
H4 H 1.151248 0.438149 0.153402 0.040 Uiso 1 1 calc R
O5 O 0.3042(2) 0.5529(2) 0.48389(19) 0.0357(5) Uani 1 1 d .
C5 C 0.9583(3) 0.5035(3) 0.1429(3) 0.0298(6) Uani 1 1 d .
H5 H 0.987729 0.584108 0.116862 0.036 Uiso 1 1 calc R
C6 C 0.8159(3) 0.4737(3) 0.1593(2) 0.0260(6) Uani 1 1 d .
O6 O 0.8206(2) 0.81539(18) -0.00265(19) 0.0315(5) Uani 1 1 d .
C7 C 0.7138(3) 0.5713(2) 0.1256(2) 0.0246(6) Uani 1 1 d .
H7 H 0.748816 0.613648 0.039777 0.030 Uiso 1 1 calc R
O7 O 0.7152(2) 0.85638(19) 0.17880(19) 0.0318(5) Uani 1 1 d .
C8 C 0.9206(4) 0.0597(3) 0.2603(3) 0.0467(9) Uani 1 1 d .
H8A H 1.002326 0.080398 0.187114 0.070 Uiso 1 1 calc GR
H8B H 0.870951 -0.013314 0.274866 0.070 Uiso 1 1 calc GR
H8C H 0.956807 0.048076 0.323379 0.070 Uiso 1 1 calc GR
C9 C 0.5847(3) 0.6075(3) 0.2968(2) 0.0274(6) Uani 1 1 d .
H9A H 0.529989 0.672582 0.317716 0.033 Uiso 1 1 calc R
H9B H 0.626923 0.561902 0.357080 0.033 Uiso 1 1 calc R
C10 C 0.4835(3) 0.5262(2) 0.2856(2) 0.0251(6) Uani 1 1 d .
H10 H 0.477751 0.444669 0.344290 0.030 Uiso 1 1 calc R
C11 C 0.3310(3) 0.5695(3) 0.2940(2) 0.0262(6) Uani 1 1 d .
H11A H 0.337532 0.647039 0.230930 0.031 Uiso 1 1 calc R
H11B H 0.276229 0.513099 0.283563 0.031 Uiso 1 1 calc R
C12 C 0.2493(3) 0.5819(3) 0.4091(3) 0.0277(6) Uani 1 1 d .
C13 C 0.1034(3) 0.6339(3) 0.4267(3) 0.0281(6) Uani 1 1 d .
C14 C 0.0341(3) 0.6608(3) 0.3457(3) 0.0331(7) Uani 1 1 d .
H14 H 0.080065 0.645755 0.276567 0.040 Uiso 1 1 calc R
C15 C -0.1016(4) 0.7094(3) 0.3653(3) 0.0411(8) Uani 1 1 d .
H15 H -0.148400 0.727052 0.309850 0.049 Uiso 1 1 calc R
C16 C -0.1683(4) 0.7320(3) 0.4652(3) 0.0421(8) Uani 1 1 d .
H16 H -0.260568 0.766218 0.478244 0.051 Uiso 1 1 calc R
C17 C -0.1004(4) 0.7047(3) 0.5467(3) 0.0395(8) Uani 1 1 d .
H17 H -0.146881 0.719624 0.615863 0.047 Uiso 1 1 calc R
C18 C 0.0342(3) 0.6561(3) 0.5277(3) 0.0337(7) Uani 1 1 d .
H18 H 0.080020 0.637644 0.583896 0.040 Uiso 1 1 calc R
C19 C 0.5408(3) 0.8327(2) 0.0804(2) 0.0256(6) Uani 1 1 d .
C20 C 0.5185(3) 0.8097(3) -0.0075(3) 0.0299(6) Uani 1 1 d .
H20 H 0.594621 0.781491 -0.057986 0.036 Uiso 1 1 calc R
C21 C 0.3839(4) 0.8285(3) -0.0203(3) 0.0320(7) Uani 1 1 d .
H21 H 0.368589 0.814181 -0.081047 0.038 Uiso 1 1 calc R
C22 C 0.2699(3) 0.8681(3) 0.0543(3) 0.0311(7) Uani 1 1 d .
C23 C 0.2964(3) 0.8931(3) 0.1393(3) 0.0312(6) Uani 1 1 d .
H23 H 0.220671 0.922289 0.189171 0.037 Uiso 1 1 calc R
C24 C 0.4305(3) 0.8767(3) 0.1530(3) 0.0273(6) Uani 1 1 d .
H24 H 0.447347 0.895044 0.211142 0.033 Uiso 1 1 calc R
C25 C 0.1232(4) 0.8825(3) 0.0404(3) 0.0420(8) Uani 1 1 d .
H25A H 0.128071 0.950182 -0.030301 0.063 Uiso 1 1 calc GR
H25B H 0.051620 0.895985 0.107189 0.063 Uiso 1 1 calc GR
H25C H 0.094519 0.810701 0.035253 0.063 Uiso 1 1 calc GR
Cl1 Cl 0.39603(16) 0.79766(11) 0.47967(10) 0.0698(3) Uani 1 1 d .
Cl2 Cl 0.18613(15) 0.96395(17) 0.42625(14) 0.0921(5) Uani 1 1 d .
Cl3 Cl 0.48310(17) 1.04424(13) 0.35354(10) 0.0885(5) Uani 1 1 d .
C26 C 0.3456(4) 0.9434(3) 0.4600(3) 0.0435(8) Uani 1 1 d .
H26 H 0.324696 0.955220 0.534404 0.052 Uiso 1 1 calc R

loop_
_atom_site_aniso_label
_atom_site_aniso_U_11
_atom_site_aniso_U_22
_atom_site_aniso_U_33
_atom_site_aniso_U_23
_atom_site_aniso_U_13
_atom_site_aniso_U_12
S1 0.0245(3) 0.0234(3) 0.0321(4) -0.0099(3) -0.0113(3) 0.0017(3)
C1 0.0214(13) 0.0281(14) 0.0266(14) -0.0084(11) -0.0082(11) 0.0029(11)
N1 0.0217(11) 0.0235(12) 0.0259(12) -0.0087(9) -0.0084(9) 0.0018(9)
O1 0.0346(12) 0.0262(11) 0.0423(13) -0.0100(9) -0.0098(10) 0.0105(9)
S2 0.0248(3) 0.0229(3) 0.0284(4) -0.0071(3) -0.0115(3) -0.0004(3)
O2 0.0256(10) 0.0234(10) 0.0365(12) -0.0066(9) -0.0118(9) 0.0008(8)
C2 0.0301(15) 0.0276(15) 0.0255(14) -0.0083(11) -0.0081(12) 0.0065(12)
N2 0.0257(12) 0.0219(11) 0.0246(12) -0.0079(9) -0.0100(10) 0.0019(9)
O3 0.0322(11) 0.0331(11) 0.0325(11) -0.0148(9) -0.0124(9) 0.0033(9)
C3 0.0270(15) 0.0388(17) 0.0309(15) -0.0134(13) -0.0102(12) 0.0121(13)
O4 0.0246(11) 0.0294(11) 0.0459(13) -0.0145(10) -0.0123(10) -0.0006(8)
C4 0.0238(14) 0.0452(18) 0.0340(16) -0.0179(14) -0.0109(12) 0.0064(13)
O5 0.0316(11) 0.0442(13) 0.0267(11) -0.0067(9) -0.0130(9) 0.0062(10)
C5 0.0281(15) 0.0330(16) 0.0300(15) -0.0123(12) -0.0110(12) 0.0007(12)
C6 0.0230(13) 0.0287(14) 0.0251(14) -0.0094(11) -0.0079(11) 0.0040(11)
O6 0.0256(10) 0.0278(11) 0.0332(11) -0.0059(9) -0.0057(9) -0.0029(8)
C7 0.0250(14) 0.0223(13) 0.0260(14) -0.0068(11) -0.0105(11) 0.0010(10)
O7 0.0329(11) 0.0296(11) 0.0397(12) -0.0137(9) -0.0190(10) 0.0009(9)
C8 0.043(2) 0.0316(17) 0.045(2) -0.0063(15) -0.0034(16) 0.0173(15)
C9 0.0294(15) 0.0284(14) 0.0223(13) -0.0056(11) -0.0098(12) -0.0011(11)
C10 0.0235(13) 0.0232(13) 0.0252(14) -0.0048(11) -0.0088(11) 0.0014(10)
C11 0.0256(14) 0.0258(14) 0.0255(14) -0.0066(11) -0.0101(11) 0.0019(11)
C12 0.0273(14) 0.0229(14) 0.0265(14) -0.0029(11) -0.0075(12) -0.0017(11)
C13 0.0262(14) 0.0243(14) 0.0284(14) -0.0054(11) -0.0073(12) -0.0008(11)
C14 0.0290(15) 0.0359(17) 0.0298(15) -0.0068(13) -0.0098(12) -0.0005(12)
C15 0.0306(16) 0.045(2) 0.0402(19) -0.0060(15) -0.0147(14) 0.0033(14)
C16 0.0258(16) 0.0376(18) 0.052(2) -0.0097(16) -0.0095(15) 0.0059(13)
C17 0.0300(16) 0.0420(19) 0.0406(18) -0.0167(15) -0.0034(14) 0.0019(14)
C18 0.0305(16) 0.0373(17) 0.0296(15) -0.0101(13) -0.0076(13) -0.0009(13)
C19 0.0268(14) 0.0208(13) 0.0278(14) -0.0055(11) -0.0118(12) 0.0018(10)
C20 0.0345(16) 0.0260(14) 0.0316(15) -0.0101(12) -0.0150(13) 0.0035(12)
C21 0.0418(17) 0.0259(15) 0.0361(16) -0.0102(12) -0.0243(14) 0.0035(12)
C22 0.0321(15) 0.0194(13) 0.0408(17) -0.0033(12) -0.0195(14) 0.0007(11)
C23 0.0292(15) 0.0277(15) 0.0365(16) -0.0106(12) -0.0136(13) 0.0060(12)
C24 0.0297(15) 0.0247(14) 0.0293(15) -0.0080(11) -0.0141(12) 0.0014(11)
C25 0.0357(18) 0.0353(18) 0.055(2) -0.0067(16) -0.0263(17) 0.0009(14)
Cl1 0.0972(9) 0.0596(7) 0.0557(6) -0.0254(5) -0.0281(6) 0.0147(6)
Cl2 0.0553(7) 0.1465(15) 0.1004(11) -0.0661(11) -0.0393(7) 0.0238(8)
Cl3 0.1109(11) 0.0960(10) 0.0448(6) -0.0002(6) -0.0212(7) -0.0634(9)
C26 0.044(2) 0.052(2) 0.0354(18) -0.0191(16) -0.0093(15) -0.0068(16)

loop_
_atom_type_symbol
_atom_type_description
_atom_type_scat_dispersion_real
_atom_type_scat_dispersion_imag
_atom_type_scat_source
C C 0.0033 0.0016 'International Tables Vol C Tables 4.2.6.8 and 6.1.1.4'
H H 0.0000 0.0000 'International Tables Vol C Tables 4.2.6.8 and 6.1.1.4'
Cl Cl 0.1484 0.1585 'International Tables Vol C Tables 4.2.6.8 and 6.1.1.4'
N N 0.0061 0.0033 'International Tables Vol C Tables 4.2.6.8 and 6.1.1.4'
O O 0.0106 0.0060 'International Tables Vol C Tables 4.2.6.8 and 6.1.1.4'
S S 0.1246 0.1234 'International Tables Vol C Tables 4.2.6.8 and 6.1.1.4'

loop_
_geom_angle_atom_site_label_1
_geom_angle_atom_site_label_2
_geom_angle_atom_site_label_3
_geom_angle
O2 S1 N1 102.57(12)
O3 S1 N1 107.56(13)
O3 S1 O2 107.74(13)
O3 S1 O4 122.19(14)
O4 S1 N1 110.81(13)
O4 S1 O2 104.14(13)
C2 C1 O2 114.8(3)
C6 C1 O2 122.7(2)
C6 C1 C2 122.6(3)
C7 N1 S1 112.74(18)
C7 N1 C10 109.2(2)
C10 N1 S1 118.83(19)
C2 O1 C8 117.8(3)
N2 S2 C19 108.15(13)
O6 S2 N2 105.22(13)
O6 S2 C19 108.97(14)
O7 S2 N2 105.18(13)
O7 S2 O6 120.60(13)
O7 S2 C19 108.10(14)
C1 O2 S1 115.05(18)
O1 C2 C1 115.2(3)
O1 C2 C3 126.7(3)
C3 C2 C1 118.0(3)
C7 N2 S2 118.78(19)
C7 N2 C9 107.4(2)
C9 N2 S2 118.41(19)
C2 C3 H3 119.9
C2 C3 C4 120.2(3)
C4 C3 H3 119.9
C3 C4 H4 119.6
C5 C4 C3 120.8(3)
C5 C4 H4 119.6
C4 C5 H5 119.8
C4 C5 C6 120.5(3)
C6 C5 H5 119.8
C1 C6 C5 117.9(3)
C1 C6 C7 122.3(3)
C5 C6 C7 119.6(3)
N1 C7 C6 112.3(2)
N1 C7 H7 110.0
N2 C7 N1 102.6(2)
N2 C7 C6 111.8(2)
N2 C7 H7 110.0
C6 C7 H7 110.0
O1 C8 H8A 109.5
O1 C8 H8B 109.5
O1 C8 H8C 109.5
H8A C8 H8B 109.5
H8A C8 H8C 109.5
H8B C8 H8C 109.5
N2 C9 H9A 110.5
N2 C9 H9B 110.5
N2 C9 C10 106.3(2)
H9A C9 H9B 108.7
C10 C9 H9A 110.5
C10 C9 H9B 110.5
N1 C10 C9 102.9(2)
N1 C10 H10 109.8
N1 C10 C11 108.9(2)
C9 C10 H10 109.8
C11 C10 C9 115.4(2)
C11 C10 H10 109.8
C10 C11 H11A 109.2
C10 C11 H11B 109.2
H11A C11 H11B 107.9
C12 C11 C10 112.1(2)
C12 C11 H11A 109.2
C12 C11 H11B 109.2
O5 C12 C11 120.3(3)
O5 C12 C13 121.1(3)
C13 C12 C11 118.6(3)
C14 C13 C12 122.3(3)
C18 C13 C12 118.7(3)
C18 C13 C14 119.0(3)
C13 C14 H14 119.7
C15 C14 C13 120.5(3)
C15 C14 H14 119.7
C14 C15 H15 120.0
C16 C15 C14 119.9(3)
C16 C15 H15 120.0
C15 C16 H16 120.1
C15 C16 C17 119.9(3)
C17 C16 H16 120.1
C16 C17 H17 119.8
C18 C17 C16 120.3(3)
C18 C17 H17 119.8
C13 C18 H18 119.8
C17 C18 C13 120.3(3)
C17 C18 H18 119.8
C20 C19 S2 119.7(2)
C20 C19 C24 120.7(3)
C24 C19 S2 119.5(2)
C19 C20 H20 120.5
C21 C20 C19 119.0(3)
C21 C20 H20 120.5
C20 C21 H21 119.3
C20 C21 C22 121.4(3)
C22 C21 H21 119.3
C21 C22 C25 119.7(3)
C23 C22 C21 118.3(3)
C23 C22 C25 122.0(3)
C22 C23 H23 119.3
C24 C23 C22 121.5(3)
C24 C23 H23 119.3
C19 C24 H24 120.5
C23 C24 C19 119.1(3)
C23 C24 H24 120.5
C22 C25 H25A 109.5
C22 C25 H25B 109.5
C22 C25 H25C 109.5
H25A C25 H25B 109.5
H25A C25 H25C 109.5
H25B C25 H25C 109.5
Cl1 C26 Cl2 108.4(2)
Cl1 C26 H26 108.5
Cl2 C26 H26 108.5
Cl3 C26 Cl1 111.6(2)
Cl3 C26 Cl2 111.4(2)
Cl3 C26 H26 108.5

loop_
_geom_bond_atom_site_label_1
_geom_bond_atom_site_label_2
_geom_bond_distance
S1 N1 1.616(2)
S1 O2 1.601(2)
S1 O3 1.414(2)
S1 O4 1.419(2)
C1 O2 1.413(3)
C1 C2 1.404(4)
C1 C6 1.384(4)
N1 C7 1.494(3)
N1 C10 1.494(4)
O1 C2 1.363(4)
O1 C8 1.432(4)
S2 N2 1.658(2)
S2 O6 1.433(2)
S2 O7 1.432(2)
S2 C19 1.758(3)
C2 C3 1.385(4)
N2 C7 1.458(4)
N2 C9 1.480(4)
C3 H3 0.9500
C3 C4 1.395(5)
C4 H4 0.9500
C4 C5 1.375(4)
O5 C12 1.217(4)
C5 H5 0.9500
C5 C6 1.402(4)
C6 C7 1.523(4)
C7 H7 1.0000
C8 H8A 0.9800
C8 H8B 0.9800
C8 H8C 0.9800
C9 H9A 0.9900
C9 H9B 0.9900
C9 C10 1.551(4)
C10 H10 1.0000
C10 C11 1.524(4)
C11 H11A 0.9900
C11 H11B 0.9900
C11 C12 1.514(4)
C12 C13 1.492(4)
C13 C14 1.392(4)
C13 C18 1.391(4)
C14 H14 0.9500
C14 C15 1.388(5)
C15 H15 0.9500
C15 C16 1.378(5)
C16 H16 0.9500
C16 C17 1.387(5)
C17 H17 0.9500
C17 C18 1.379(5)
C18 H18 0.9500
C19 C20 1.389(4)
C19 C24 1.393(4)
C20 H20 0.9500
C20 C21 1.382(4)
C21 H21 0.9500
C21 C22 1.397(5)
C22 C23 1.386(5)
C22 C25 1.505(4)
C23 H23 0.9500
C23 C24 1.382(4)
C24 H24 0.9500
C25 H25A 0.9800
C25 H25B 0.9800
C25 H25C 0.9800
Cl1 C26 1.749(4)
Cl2 C26 1.751(4)
Cl3 C26 1.736(4)
C26 H26 1.0000

loop_
_geom_torsion_atom_site_label_1
_geom_torsion_atom_site_label_2
_geom_torsion_atom_site_label_3
_geom_torsion_atom_site_label_4
_geom_torsion
S1 N1 C7 N2 -165.44(17)
S1 N1 C7 C6 -45.3(3)
S1 N1 C10 C9 146.81(19)
S1 N1 C10 C11 -90.2(2)
C1 C2 C3 C4 -0.4(5)
C1 C6 C7 N1 15.1(4)
C1 C6 C7 N2 129.8(3)
N1 S1 O2 C1 -52.3(2)
N1 C10 C11 C12 -175.6(2)
O1 C2 C3 C4 179.9(3)
S2 N2 C7 N1 -103.5(2)
S2 N2 C7 C6 135.9(2)
S2 N2 C9 C10 112.6(2)
S2 C19 C20 C21 175.1(2)
S2 C19 C24 C23 -174.2(2)
O2 S1 N1 C7 62.3(2)
O2 S1 N1 C10 -67.4(2)
O2 C1 C2 O1 0.8(4)
O2 C1 C2 C3 -179.0(3)
O2 C1 C6 C5 179.2(3)
O2 C1 C6 C7 -6.1(4)
C2 C1 O2 S1 -152.3(2)
C2 C1 C6 C5 -0.8(4)
C2 C1 C6 C7 173.9(3)
C2 C3 C4 C5 -0.4(5)
N2 S2 C19 C20 -80.7(3)
N2 S2 C19 C24 96.0(2)
N2 C9 C10 N1 5.6(3)
N2 C9 C10 C11 -112.8(3)
O3 S1 N1 C7 -51.2(2)
O3 S1 N1 C10 179.13(19)
O3 S1 O2 C1 61.0(2)
C3 C4 C5 C6 0.6(5)
O4 S1 N1 C7 172.90(18)
O4 S1 N1 C10 43.2(2)
O4 S1 O2 C1 -167.9(2)
C4 C5 C6 C1 0.0(4)
C4 C5 C6 C7 -174.9(3)
O5 C12 C13 C14 -175.8(3)
O5 C12 C13 C18 4.1(4)
C5 C6 C7 N1 -170.3(3)
C5 C6 C7 N2 -55.6(3)
C6 C1 O2 S1 27.7(4)
C6 C1 C2 O1 -179.2(3)
C6 C1 C2 C3 1.0(5)
O6 S2 N2 C7 -42.3(2)
O6 S2 N2 C9 -175.4(2)
O6 S2 C19 C20 33.2(3)
O6 S2 C19 C24 -150.2(2)
C7 N1 C10 C9 15.6(3)
C7 N1 C10 C11 138.5(2)
C7 N2 C9 C10 -25.4(3)
O7 S2 N2 C7 -170.6(2)
O7 S2 N2 C9 56.2(2)
O7 S2 C19 C20 166.0(2)
O7 S2 C19 C24 -17.4(3)
C8 O1 C2 C1 171.2(3)
C8 O1 C2 C3 -9.1(5)
C9 N2 C7 N1 34.2(3)
C9 N2 C7 C6 -86.3(3)
C9 C10 C11 C12 -60.5(3)
C10 N1 C7 N2 -31.0(3)
C10 N1 C7 C6 89.1(3)
C10 C11 C12 O5 -3.5(4)
C10 C11 C12 C13 174.5(2)
C11 C12 C13 C14 6.3(4)
C11 C12 C13 C18 -173.8(3)
C12 C13 C14 C15 -179.8(3)
C12 C13 C18 C17 179.6(3)
C13 C14 C15 C16 0.4(5)
C14 C13 C18 C17 -0.4(5)
C14 C15 C16 C17 -0.8(5)
C15 C16 C17 C18 0.6(5)
C16 C17 C18 C13 0.0(5)
C18 C13 C14 C15 0.2(5)
C19 S2 N2 C7 74.1(2)
C19 S2 N2 C9 -59.1(2)
C19 C20 C21 C22 -1.1(5)
C20 C19 C24 C23 2.4(4)
C20 C21 C22 C23 2.7(5)
C20 C21 C22 C25 -177.4(3)
C21 C22 C23 C24 -1.8(4)
C22 C23 C24 C19 -0.7(4)
C24 C19 C20 C21 -1.5(4)
C25 C22 C23 C24 178.3(3)
